data_4025128
loop_
_publ_author_name
'Patrick J. Gross'
'Caroline E. Hartmann'
'Martin Nieger'
'Stefan Br\"ase'

_publ_contact_author
;
        Martin Nieger
        Laboratory of Inorganic Chemistry
        Department of Chemistry
        Universitity of Helsinki
        P.O. Box 55
        FIN-00014 University of Helsinki
        Finland
;
_publ_contact_author_email martin.nieger@helsinki.fi
_publ_contact_author_fax '++358 9 191 50198'
_publ_contact_author_phone '++358 9 191 50223'
_publ_section_title
;
 Synthesis of Methoxyfumimycin with 1,2-Addition to Ketimines
;
_journal_name_full 'Journal of Organic Chemistry'
_journal_page_first 229
_journal_page_last 232
_journal_paper_doi 10.1021/jo902026s
_journal_volume 75
_journal_year 2010
_chemical_formula_moiety 'C25 H24 N O5 P'
_chemical_formula_sum 'C25 H24 N O5 P'
_chemical_formula_weight 449.42
_chemical_name_systematic
; 
 (E)-N-(5-hydroxy-6-methoxy-3-methyl-2-oxo-4-(prop-1-enyl)-2,3-dihydro-
 benzofuran-3-yl)-P,P-diphenylphosphinic amide
;
_space_group_IT_number 2
_symmetry_cell_setting triclinic
_symmetry_space_group_name_Hall '-P 1'
_symmetry_space_group_name_H-M 'P -1'
_atom_sites_solution_hydrogens geom
_atom_sites_solution_primary direct
_atom_sites_solution_secondary difmap
_audit_creation_method SHELXL-97
_cell_angle_alpha 99.86(1)
_cell_angle_beta 105.95(1)
_cell_angle_gamma 103.28(1)
_cell_formula_units_Z 4
_cell_length_a 10.199(1)
_cell_length_b 13.332(1)
_cell_length_c 17.800(1)
_cell_measurement_reflns_used 173
_cell_measurement_temperature 123(2)
_cell_measurement_theta_max 25
_cell_measurement_theta_min 1
_cell_volume 2192.7(4)
_computing_cell_refinement 'EVALCCD (Duisenberg et al., 2003)'
_computing_data_collection 'Collect (Nonius, 1998)'
_computing_data_reduction 'EVALCCD (Duisenberg et al., 2003)'
_computing_molecular_graphics XP
_computing_publication_material 'SHELXL-97 (Sheldrick, 1997)'
_computing_structure_refinement 'SHELXL-97 (Sheldrick, 1997)'
_computing_structure_solution 'SHELXS-97 (Sheldrick, 1990)'
_diffrn_ambient_temperature 123(2)
_diffrn_measured_fraction_theta_full 0.993
_diffrn_measured_fraction_theta_max 0.989
_diffrn_measurement_device_type 'Bruker-Nonius KappaCCD'
_diffrn_measurement_method 'rotation in phi and omega, 2 deg.'
_diffrn_radiation_monochromator graphite
_diffrn_radiation_source 'fine-focus sealed tube'
_diffrn_radiation_type MoK\a
_diffrn_radiation_wavelength 0.71073
_diffrn_reflns_av_R_equivalents 0.0427
_diffrn_reflns_av_sigmaI/netI 0.0551
_diffrn_reflns_limit_h_max 12
_diffrn_reflns_limit_h_min -13
_diffrn_reflns_limit_k_max 16
_diffrn_reflns_limit_k_min -17
_diffrn_reflns_limit_l_max 23
_diffrn_reflns_limit_l_min -19
_diffrn_reflns_number 22725
_diffrn_reflns_theta_full 25.00
_diffrn_reflns_theta_max 27.48
_diffrn_reflns_theta_min 3.07
_exptl_absorpt_coefficient_mu 0.163
_exptl_absorpt_correction_type none
_exptl_crystal_colour colourless
_exptl_crystal_density_diffrn 1.361
_exptl_crystal_density_meas ?
_exptl_crystal_density_method 'not measured'
_exptl_crystal_description plates
_exptl_crystal_F_000 944
_exptl_crystal_size_max 0.50
_exptl_crystal_size_mid 0.30
_exptl_crystal_size_min 0.10
_refine_diff_density_max 0.795
_refine_diff_density_min -0.478
_refine_diff_density_rms 0.061
_refine_ls_extinction_method none
_refine_ls_goodness_of_fit_ref 1.021
_refine_ls_hydrogen_treatment mixed
_refine_ls_matrix_type full
_refine_ls_number_parameters 595
_refine_ls_number_reflns 9958
_refine_ls_number_restraints 4
_refine_ls_restrained_S_all 1.021
_refine_ls_R_factor_all 0.0680
_refine_ls_R_factor_gt 0.0469
_refine_ls_shift/su_max 0.001
_refine_ls_shift/su_mean 0.000
_refine_ls_structure_factor_coef Fsqd
_refine_ls_weighting_details 'calc w=1/[\s^2^(Fo^2^)+(0.0472P)^2^+1.7050P] where P=(Fo^2^+2Fc^2^)/3'
_refine_ls_weighting_scheme calc
_refine_ls_wR_factor_gt 0.1115
_refine_ls_wR_factor_ref 0.1231
_reflns_number_gt 7695
_reflns_number_total 9958
_reflns_threshold_expression >2sigma(I)
_cod_data_source_file jo902026s_si_001_2.cif
_cod_data_source_block sb093_hy_compound_18
_cod_depositor_comments
;
The following automatic conversions were performed:

'_exptl_crystal_density_meas' value 'none' was changed to '?' - the
value is perceived as not measured.

Automatic conversion script
Id: cif_fix_values 3008 2015-01-20 13:52:24Z robertas 

The following automatic conversions were performed:
data name '_publ_contact_autor' replaced with '_publ_contact_author'
as specified in the replacement file
'/home/antanas/src/cod-tools/trunk/data/replacement-values/replacement_tags.lst'.

Automatic conversion script
Id: cif_correct_tags 4998 2017-03-02 13:24:31Z antanas 
;
_cod_original_cell_volume 2192.7(3)
_cod_database_code 4025128

loop_
_symmetry_equiv_pos_as_xyz
'x, y, z'
'-x, -y, -z'

loop_
_atom_site_label
_atom_site_type_symbol
_atom_site_fract_x
_atom_site_fract_y
_atom_site_fract_z
_atom_site_U_iso_or_equiv
_atom_site_adp_type
_atom_site_occupancy
_atom_site_symmetry_multiplicity
_atom_site_calc_flag
_atom_site_refinement_flags
_atom_site_disorder_assembly
_atom_site_disorder_group
O1 O 0.44997(15) 0.71310(10) 0.04468(8) 0.0236(3) Uani 1 1 d . . .
C2 C 0.3457(2) 0.67966(15) 0.07728(12) 0.0214(4) Uani 1 1 d . . .
O2 O 0.29112(15) 0.58711(11) 0.06886(9) 0.0273(3) Uani 1 1 d . . .
C3 C 0.31342(19) 0.77619(15) 0.12194(11) 0.0186(4) Uani 1 1 d . . .
C31 C 0.1649(2) 0.77610(17) 0.07269(13) 0.0250(4) Uani 1 1 d . . .
H31A H 0.0950 0.7097 0.0689 0.038 Uiso 1 1 calc R . .
H31B H 0.1638 0.7819 0.0184 0.038 Uiso 1 1 calc R . .
H31C H 0.1407 0.8367 0.0991 0.038 Uiso 1 1 calc R . .
N3 N 0.31454(16) 0.76462(13) 0.20188(10) 0.0188(3) Uani 1 1 d D . .
H3 H 0.2336(19) 0.7495(17) 0.2090(14) 0.023 Uiso 1 1 d D . .
P3 P 0.46182(5) 0.77546(4) 0.27381(3) 0.01587(11) Uani 1 1 d . . .
O3 O 0.57579(14) 0.75689(11) 0.24135(8) 0.0205(3) Uani 1 1 d . . .
C8 C 0.5157(2) 0.90527(15) 0.34150(11) 0.0181(4) Uani 1 1 d . . .
C9 C 0.4152(2) 0.94207(16) 0.36906(12) 0.0221(4) Uani 1 1 d . . .
H9 H 0.3204 0.8972 0.3544 0.027 Uiso 1 1 calc R . .
C10 C 0.4542(2) 1.04406(16) 0.41774(13) 0.0248(4) Uani 1 1 d . . .
H10 H 0.3865 1.0690 0.4370 0.030 Uiso 1 1 calc R . .
C11 C 0.5921(2) 1.10968(16) 0.43832(13) 0.0269(5) Uani 1 1 d . . .
H11 H 0.6183 1.1798 0.4714 0.032 Uiso 1 1 calc R . .
C12 C 0.6913(2) 1.07386(17) 0.41114(13) 0.0280(5) Uani 1 1 d . . .
H12 H 0.7856 1.1195 0.4254 0.034 Uiso 1 1 calc R . .
C13 C 0.6540(2) 0.97117(16) 0.36296(13) 0.0232(4) Uani 1 1 d . . .
H13 H 0.7229 0.9462 0.3448 0.028 Uiso 1 1 calc R . .
C14 C 0.41275(19) 0.68270(14) 0.33099(12) 0.0178(4) Uani 1 1 d . . .
C15 C 0.4849(2) 0.70573(16) 0.41341(12) 0.0206(4) Uani 1 1 d . . .
H15 H 0.5540 0.7729 0.4399 0.025 Uiso 1 1 calc R . .
C16 C 0.4571(2) 0.63160(17) 0.45733(13) 0.0246(4) Uani 1 1 d . . .
H16 H 0.5069 0.6482 0.5136 0.030 Uiso 1 1 calc R . .
C17 C 0.3572(2) 0.53386(17) 0.41941(14) 0.0264(4) Uani 1 1 d . . .
H17 H 0.3382 0.4831 0.4495 0.032 Uiso 1 1 calc R . .
C18 C 0.2848(2) 0.50980(17) 0.33743(14) 0.0281(5) Uani 1 1 d . . .
H18 H 0.2161 0.4424 0.3114 0.034 Uiso 1 1 calc R . .
C19 C 0.3119(2) 0.58339(16) 0.29297(13) 0.0238(4) Uani 1 1 d . . .
H19 H 0.2620 0.5663 0.2367 0.029 Uiso 1 1 calc R . .
C3A C 0.42867(19) 0.86700(15) 0.11680(11) 0.0182(4) Uani 1 1 d . . .
C4 C 0.46233(19) 0.97795(15) 0.14495(11) 0.0186(4) Uani 1 1 d . . .
C41 C 0.3813(2) 1.02186(16) 0.19168(12) 0.0217(4) Uani 1 1 d . . .
H41 H 0.3141 0.9705 0.2039 0.026 Uiso 1 1 calc R . .
C42 C 0.3877(2) 1.12252(17) 0.21961(14) 0.0288(5) Uani 1 1 d . . .
H42 H 0.4534 1.1773 0.2094 0.035 Uiso 1 1 calc R . .
C43 C 0.2953(3) 1.15311(19) 0.26661(16) 0.0360(5) Uani 1 1 d . . .
H43A H 0.2309 1.0887 0.2706 0.054 Uiso 1 1 calc R . .
H43B H 0.2391 1.1947 0.2391 0.054 Uiso 1 1 calc R . .
H43C H 0.3554 1.1959 0.3209 0.054 Uiso 1 1 calc R . .
C5 C 0.5747(2) 1.03886(15) 0.12603(12) 0.0210(4) Uani 1 1 d . . .
O5 O 0.61549(16) 1.14727(11) 0.15255(10) 0.0305(4) Uani 1 1 d D . .
H5 H 0.690(2) 1.170(2) 0.1425(17) 0.046 Uiso 1 1 d D . .
C6 C 0.6480(2) 0.99137(16) 0.08115(12) 0.0209(4) Uani 1 1 d . . .
O6 O 0.75976(15) 1.06302(11) 0.07176(9) 0.0264(3) Uani 1 1 d . . .
C61 C 0.8516(2) 1.01950(19) 0.03745(15) 0.0321(5) Uani 1 1 d . . .
H61A H 0.8847 0.9699 0.0674 0.048 Uiso 1 1 calc R . .
H61B H 0.9338 1.0771 0.0405 0.048 Uiso 1 1 calc R . .
H61C H 0.7995 0.9816 -0.0191 0.048 Uiso 1 1 calc R . .
C7 C 0.6107(2) 0.88210(16) 0.05146(12) 0.0216(4) Uani 1 1 d . . .
H7 H 0.6583 0.8494 0.0200 0.026 Uiso 1 1 calc R . .
C7A C 0.4999(2) 0.82418(15) 0.07072(11) 0.0198(4) Uani 1 1 d . . .
O1' O 0.91473(15) 0.57811(10) 0.07365(8) 0.0211(3) Uani 1 1 d . . .
C2' C 0.8263(2) 0.62958(16) 0.09721(12) 0.0225(4) Uani 1 1 d . . .
O2' O 0.80240(18) 0.70339(12) 0.07269(9) 0.0319(4) Uani 1 1 d . . .
C3' C 0.7680(2) 0.57848(15) 0.15735(11) 0.0191(4) Uani 1 1 d . . .
C31' C 0.6072(2) 0.52749(17) 0.11657(13) 0.0259(5) Uani 1 1 d . . .
H31D H 0.5670 0.4945 0.1536 0.039 Uiso 1 1 calc R . .
H31E H 0.5896 0.4730 0.0674 0.039 Uiso 1 1 calc R . .
H31F H 0.5621 0.5822 0.1026 0.039 Uiso 1 1 calc R . .
N3' N 0.79478(16) 0.66348(12) 0.22872(10) 0.0180(3) Uani 1 1 d D . .
H3' H 0.726(2) 0.6902(16) 0.2295(14) 0.022 Uiso 1 1 d D . .
P3' P 0.95623(5) 0.73209(4) 0.28970(3) 0.01578(11) Uani 1 1 d . . .
O3' O 1.07013(14) 0.71261(10) 0.25734(8) 0.0209(3) Uani 1 1 d . . .
C8' C 0.97174(19) 0.69791(14) 0.38469(11) 0.0176(4) Uani 1 1 d . . .
C9' C 0.8658(2) 0.70278(16) 0.41974(12) 0.0221(4) Uani 1 1 d . . .
H9' H 0.7866 0.7247 0.3937 0.027 Uiso 1 1 calc R . .
C10' C 0.8760(2) 0.67571(16) 0.49240(13) 0.0267(5) Uani 1 1 d . . .
H10' H 0.8043 0.6800 0.5164 0.032 Uiso 1 1 calc R . .
C11' C 0.9898(3) 0.64250(17) 0.53010(13) 0.0302(5) Uani 1 1 d . . .
H11' H 0.9964 0.6237 0.5799 0.036 Uiso 1 1 calc R . .
C12' C 1.0942(2) 0.63669(17) 0.49515(14) 0.0313(5) Uani 1 1 d . . .
H12' H 1.1723 0.6134 0.5209 0.038 Uiso 1 1 calc R . .
C13' C 1.0856(2) 0.66460(16) 0.42286(13) 0.0241(4) Uani 1 1 d . . .
H13' H 1.1581 0.6609 0.3994 0.029 Uiso 1 1 calc R . .
C14' C 0.96015(19) 0.87019(15) 0.31027(11) 0.0176(4) Uani 1 1 d . . .
C15' C 1.0381(2) 0.93687(15) 0.38690(12) 0.0220(4) Uani 1 1 d . . .
H15' H 1.0817 0.9081 0.4291 0.026 Uiso 1 1 calc R . .
C16' C 1.0522(2) 1.04530(16) 0.40175(13) 0.0240(4) Uani 1 1 d . . .
H16' H 1.1051 1.0905 0.4540 0.029 Uiso 1 1 calc R . .
C17' C 0.9892(2) 1.08728(15) 0.34031(13) 0.0230(4) Uani 1 1 d . . .
H17' H 0.9987 1.1614 0.3504 0.028 Uiso 1 1 calc R . .
C18' C 0.9122(2) 1.02161(16) 0.26405(13) 0.0240(4) Uani 1 1 d . . .
H18' H 0.8694 1.0508 0.2219 0.029 Uiso 1 1 calc R . .
C19' C 0.8974(2) 0.91306(15) 0.24895(12) 0.0216(4) Uani 1 1 d . . .
H19' H 0.8444 0.8682 0.1966 0.026 Uiso 1 1 calc R . .
C3A' C 0.84881(19) 0.49656(14) 0.16819(11) 0.0175(4) Uani 1 1 d . . .
C4' C 0.84874(19) 0.41875(15) 0.21259(11) 0.0190(4) Uani 1 1 d . . .
C41' C 0.7627(2) 0.39450(18) 0.26522(13) 0.0277(5) Uani 1 1 d . . .
H41' H 0.7583 0.3284 0.2791 0.033 Uiso 1 1 calc R . .
C42' C 0.6925(2) 0.45062(18) 0.29507(14) 0.0305(5) Uani 1 1 d . . .
H42' H 0.6981 0.5190 0.2851 0.037 Uiso 1 1 calc R . .
C43' C 0.6026(2) 0.4132(2) 0.34480(15) 0.0359(6) Uani 1 1 d . . .
H43D H 0.6096 0.3431 0.3519 0.054 Uiso 1 1 calc R . .
H43E H 0.5030 0.4081 0.3172 0.054 Uiso 1 1 calc R . .
H43F H 0.6366 0.4640 0.3977 0.054 Uiso 1 1 calc R . .
C5' C 0.9358(2) 0.35390(15) 0.20238(12) 0.0208(4) Uani 1 1 d . . .
O5' O 0.94451(17) 0.27757(12) 0.24564(10) 0.0300(3) Uani 1 1 d D . .
H5' H 1.001(3) 0.245(2) 0.2356(17) 0.045 Uiso 1 1 d D . .
C6' C 1.0175(2) 0.36390(15) 0.15117(12) 0.0204(4) Uani 1 1 d . . .
O6' O 1.09883(16) 0.29461(12) 0.15163(9) 0.0290(3) Uani 1 1 d . . .
C61' C 1.1998(3) 0.3098(2) 0.10955(16) 0.0400(6) Uani 1 1 d . . .
H61D H 1.1492 0.2965 0.0517 0.060 Uiso 1 1 calc R . .
H61E H 1.2569 0.2603 0.1181 0.060 Uiso 1 1 calc R . .
H61F H 1.2626 0.3831 0.1299 0.060 Uiso 1 1 calc R . .
C7' C 1.0143(2) 0.43784(15) 0.10600(12) 0.0195(4) Uani 1 1 d . . .
H7' H 1.0678 0.4450 0.0701 0.023 Uiso 1 1 calc R . .
C7A' C 0.9279(2) 0.50075(14) 0.11668(11) 0.0176(4) Uani 1 1 d . . .

loop_
_atom_site_aniso_label
_atom_site_aniso_U_11
_atom_site_aniso_U_22
_atom_site_aniso_U_33
_atom_site_aniso_U_23
_atom_site_aniso_U_13
_atom_site_aniso_U_12
O1 0.0294(7) 0.0176(7) 0.0223(7) 0.0003(5) 0.0116(6) 0.0034(6)
C2 0.0210(9) 0.0221(10) 0.0165(9) 0.0017(7) 0.0032(8) 0.0038(8)
O2 0.0271(7) 0.0186(7) 0.0291(8) 0.0010(6) 0.0068(6) -0.0002(6)
C3 0.0177(9) 0.0181(9) 0.0166(9) 0.0027(7) 0.0036(7) 0.0024(7)
C31 0.0190(9) 0.0262(11) 0.0251(11) 0.0076(8) 0.0018(8) 0.0033(8)
N3 0.0127(7) 0.0245(8) 0.0181(8) 0.0049(6) 0.0055(6) 0.0033(6)
P3 0.0138(2) 0.0173(2) 0.0155(2) 0.00092(17) 0.00546(18) 0.00418(17)
O3 0.0167(6) 0.0238(7) 0.0208(7) 0.0013(5) 0.0082(5) 0.0060(5)
C8 0.0197(9) 0.0184(9) 0.0167(9) 0.0034(7) 0.0070(7) 0.0061(7)
C9 0.0193(9) 0.0235(10) 0.0218(10) 0.0014(8) 0.0079(8) 0.0047(8)
C10 0.0269(10) 0.0266(11) 0.0236(10) 0.0021(8) 0.0127(8) 0.0106(8)
C11 0.0315(11) 0.0210(10) 0.0247(11) -0.0021(8) 0.0097(9) 0.0060(8)
C12 0.0213(10) 0.0237(10) 0.0322(12) -0.0024(9) 0.0095(9) -0.0001(8)
C13 0.0204(9) 0.0226(10) 0.0263(11) 0.0013(8) 0.0107(8) 0.0054(8)
C14 0.0165(8) 0.0182(9) 0.0206(9) 0.0041(7) 0.0076(7) 0.0076(7)
C15 0.0199(9) 0.0221(10) 0.0198(10) 0.0023(8) 0.0072(8) 0.0075(8)
C16 0.0266(10) 0.0313(11) 0.0206(10) 0.0069(8) 0.0097(8) 0.0142(9)
C17 0.0277(11) 0.0273(11) 0.0333(12) 0.0154(9) 0.0146(9) 0.0139(9)
C18 0.0246(10) 0.0208(10) 0.0360(12) 0.0071(9) 0.0071(9) 0.0044(8)
C19 0.0223(10) 0.0217(10) 0.0232(10) 0.0023(8) 0.0038(8) 0.0051(8)
C3A 0.0164(8) 0.0208(9) 0.0157(9) 0.0044(7) 0.0048(7) 0.0030(7)
C4 0.0171(9) 0.0197(9) 0.0174(9) 0.0032(7) 0.0045(7) 0.0048(7)
C41 0.0175(9) 0.0252(10) 0.0223(10) 0.0058(8) 0.0070(8) 0.0056(8)
C42 0.0290(11) 0.0273(11) 0.0381(13) 0.0108(9) 0.0179(10) 0.0127(9)
C43 0.0419(13) 0.0367(13) 0.0469(15) 0.0162(11) 0.0279(12) 0.0243(11)
C5 0.0205(9) 0.0169(9) 0.0236(10) 0.0035(7) 0.0060(8) 0.0039(7)
O5 0.0283(8) 0.0175(7) 0.0467(10) 0.0032(6) 0.0210(7) 0.0017(6)
C6 0.0184(9) 0.0243(10) 0.0208(10) 0.0081(8) 0.0075(8) 0.0046(7)
O6 0.0252(7) 0.0253(7) 0.0337(8) 0.0095(6) 0.0182(6) 0.0051(6)
C61 0.0297(11) 0.0376(13) 0.0404(13) 0.0151(10) 0.0242(10) 0.0120(10)
C7 0.0256(10) 0.0238(10) 0.0180(9) 0.0049(8) 0.0103(8) 0.0083(8)
C7A 0.0231(9) 0.0169(9) 0.0170(9) 0.0025(7) 0.0053(8) 0.0040(7)
O1' 0.0283(7) 0.0198(7) 0.0181(7) 0.0034(5) 0.0121(6) 0.0077(6)
C2' 0.0285(10) 0.0212(10) 0.0164(9) -0.0001(7) 0.0074(8) 0.0083(8)
O2' 0.0492(10) 0.0299(8) 0.0272(8) 0.0121(6) 0.0175(7) 0.0216(7)
C3' 0.0198(9) 0.0199(9) 0.0150(9) -0.0010(7) 0.0056(7) 0.0052(7)
C31' 0.0205(10) 0.0270(11) 0.0230(10) -0.0019(8) 0.0015(8) 0.0061(8)
N3' 0.0158(7) 0.0190(8) 0.0177(8) -0.0020(6) 0.0056(6) 0.0068(6)
P3' 0.0143(2) 0.0171(2) 0.0152(2) 0.00035(17) 0.00559(18) 0.00497(17)
O3' 0.0171(6) 0.0228(7) 0.0225(7) 0.0008(6) 0.0091(6) 0.0055(5)
C8' 0.0186(9) 0.0148(9) 0.0160(9) -0.0014(7) 0.0046(7) 0.0033(7)
C9' 0.0221(9) 0.0228(10) 0.0216(10) 0.0029(8) 0.0091(8) 0.0062(8)
C10' 0.0323(11) 0.0229(10) 0.0241(11) 0.0030(8) 0.0140(9) 0.0029(8)
C11' 0.0430(13) 0.0234(11) 0.0208(11) 0.0066(8) 0.0087(9) 0.0048(9)
C12' 0.0338(12) 0.0280(11) 0.0292(12) 0.0097(9) 0.0032(9) 0.0107(9)
C13' 0.0227(10) 0.0225(10) 0.0253(11) 0.0019(8) 0.0069(8) 0.0073(8)
C14' 0.0154(8) 0.0183(9) 0.0197(9) 0.0018(7) 0.0093(7) 0.0039(7)
C15' 0.0219(9) 0.0221(10) 0.0203(10) 0.0030(8) 0.0048(8) 0.0071(8)
C16' 0.0243(10) 0.0188(10) 0.0236(10) -0.0014(8) 0.0071(8) 0.0022(8)
C17' 0.0246(10) 0.0159(9) 0.0290(11) 0.0042(8) 0.0126(9) 0.0033(7)
C18' 0.0264(10) 0.0227(10) 0.0246(11) 0.0098(8) 0.0091(8) 0.0065(8)
C19' 0.0227(9) 0.0220(10) 0.0179(10) 0.0024(7) 0.0069(8) 0.0040(8)
C3A' 0.0161(8) 0.0178(9) 0.0149(9) -0.0028(7) 0.0058(7) 0.0024(7)
C4' 0.0165(9) 0.0206(9) 0.0162(9) -0.0001(7) 0.0060(7) 0.0010(7)
C41' 0.0242(10) 0.0362(12) 0.0229(11) 0.0080(9) 0.0100(9) 0.0061(9)
C42' 0.0325(11) 0.0303(12) 0.0287(12) 0.0059(9) 0.0127(9) 0.0072(9)
C43' 0.0293(11) 0.0495(15) 0.0315(13) 0.0060(11) 0.0185(10) 0.0089(10)
C5' 0.0221(9) 0.0196(9) 0.0189(10) 0.0049(7) 0.0063(8) 0.0029(7)
O5' 0.0365(9) 0.0285(8) 0.0379(9) 0.0178(7) 0.0217(7) 0.0152(7)
C6' 0.0213(9) 0.0175(9) 0.0202(10) -0.0001(7) 0.0069(8) 0.0050(7)
O6' 0.0357(8) 0.0306(8) 0.0326(9) 0.0114(7) 0.0196(7) 0.0196(7)
C61' 0.0475(14) 0.0549(16) 0.0425(14) 0.0215(12) 0.0311(12) 0.0354(13)
C7' 0.0208(9) 0.0192(9) 0.0179(9) 0.0001(7) 0.0103(8) 0.0031(7)
C7A' 0.0201(9) 0.0140(9) 0.0151(9) -0.0004(7) 0.0056(7) 0.0011(7)

loop_
_atom_type_symbol
_atom_type_description
_atom_type_scat_dispersion_real
_atom_type_scat_dispersion_imag
_atom_type_scat_source
C C 0.0033 0.0016 'International Tables Vol C Tables 4.2.6.8 and 6.1.1.4'
H H 0.0000 0.0000 'International Tables Vol C Tables 4.2.6.8 and 6.1.1.4'
N N 0.0061 0.0033 'International Tables Vol C Tables 4.2.6.8 and 6.1.1.4'
O O 0.0106 0.0060 'International Tables Vol C Tables 4.2.6.8 and 6.1.1.4'
P P 0.1023 0.0942 'International Tables Vol C Tables 4.2.6.8 and 6.1.1.4'

loop_
_geom_angle_atom_site_label_1
_geom_angle_atom_site_label_2
_geom_angle_atom_site_label_3
_geom_angle
_geom_angle_site_symmetry_1
_geom_angle_site_symmetry_3
_geom_angle_publ_flag
C2 O1 C7A 107.49(14) . . ?
O2 C2 O1 121.37(18) . . ?
O2 C2 C3 128.26(19) . . ?
O1 C2 C3 110.36(16) . . ?
N3 C3 C3A 117.60(15) . . ?
N3 C3 C31 109.64(16) . . ?
C3A C3 C31 111.62(17) . . ?
N3 C3 C2 109.44(16) . . ?
C3A C3 C2 100.65(15) . . ?
C31 C3 C2 107.08(15) . . ?
C3 C31 H31A 109.5 . . ?
C3 C31 H31B 109.5 . . ?
H31A C31 H31B 109.5 . . ?
C3 C31 H31C 109.5 . . ?
H31A C31 H31C 109.5 . . ?
H31B C31 H31C 109.5 . . ?
C3 N3 P3 122.32(13) . . ?
C3 N3 H3 116.2(16) . . ?
P3 N3 H3 121.5(16) . . ?
O3 P3 N3 112.08(8) . . ?
O3 P3 C8 111.85(8) . . ?
N3 P3 C8 107.79(9) . . ?
O3 P3 C14 113.06(8) . . ?
N3 P3 C14 106.06(9) . . ?
C8 P3 C14 105.55(9) . . ?
C13 C8 C9 119.91(17) . . ?
C13 C8 P3 120.41(14) . . ?
C9 C8 P3 119.58(14) . . ?
C10 C9 C8 119.81(18) . . ?
C10 C9 H9 120.1 . . ?
C8 C9 H9 120.1 . . ?
C9 C10 C11 119.98(18) . . ?
C9 C10 H10 120.0 . . ?
C11 C10 H10 120.0 . . ?
C12 C11 C10 120.42(18) . . ?
C12 C11 H11 119.8 . . ?
C10 C11 H11 119.8 . . ?
C11 C12 C13 120.22(19) . . ?
C11 C12 H12 119.9 . . ?
C13 C12 H12 119.9 . . ?
C8 C13 C12 119.65(18) . . ?
C8 C13 H13 120.2 . . ?
C12 C13 H13 120.2 . . ?
C15 C14 C19 118.91(19) . . ?
C15 C14 P3 119.72(14) . . ?
C19 C14 P3 121.12(16) . . ?
C16 C15 C14 120.67(18) . . ?
C16 C15 H15 119.7 . . ?
C14 C15 H15 119.7 . . ?
C17 C16 C15 120.1(2) . . ?
C17 C16 H16 120.0 . . ?
C15 C16 H16 120.0 . . ?
C16 C17 C18 119.9(2) . . ?
C16 C17 H17 120.1 . . ?
C18 C17 H17 120.1 . . ?
C17 C18 C19 120.48(19) . . ?
C17 C18 H18 119.8 . . ?
C19 C18 H18 119.8 . . ?
C18 C19 C14 119.99(19) . . ?
C18 C19 H19 120.0 . . ?
C14 C19 H19 120.0 . . ?
C7A C3A C4 120.32(17) . . ?
C7A C3A C3 107.74(16) . . ?
C4 C3A C3 131.77(17) . . ?
C5 C4 C3A 115.94(17) . . ?
C5 C4 C41 124.77(17) . . ?
C3A C4 C41 119.28(17) . . ?
C42 C41 C4 129.8(2) . . ?
C42 C41 H41 115.1 . . ?
C4 C41 H41 115.1 . . ?
C41 C42 C43 122.6(2) . . ?
C41 C42 H42 118.7 . . ?
C43 C42 H42 118.7 . . ?
C42 C43 H43A 109.5 . . ?
C42 C43 H43B 109.5 . . ?
H43A C43 H43B 109.5 . . ?
C42 C43 H43C 109.5 . . ?
H43A C43 H43C 109.5 . . ?
H43B C43 H43C 109.5 . . ?
O5 C5 C4 119.42(17) . . ?
O5 C5 C6 118.86(17) . . ?
C4 C5 C6 121.71(17) . . ?
C5 O5 H5 107(2) . . ?
O6 C6 C7 124.44(18) . . ?
O6 C6 C5 113.77(17) . . ?
C7 C6 C5 121.77(18) . . ?
C6 O6 C61 116.62(16) . . ?
O6 C61 H61A 109.5 . . ?
O6 C61 H61B 109.5 . . ?
H61A C61 H61B 109.5 . . ?
O6 C61 H61C 109.5 . . ?
H61A C61 H61C 109.5 . . ?
H61B C61 H61C 109.5 . . ?
C7A C7 C6 115.33(18) . . ?
C7A C7 H7 122.3 . . ?
C6 C7 H7 122.3 . . ?
C3A C7A C7 124.83(18) . . ?
C3A C7A O1 113.36(17) . . ?
C7 C7A O1 121.81(17) . . ?
C2' O1' C7A' 107.91(15) . . ?
O2' C2' O1' 121.82(19) . . ?
O2' C2' C3' 127.90(18) . . ?
O1' C2' C3' 110.28(17) . . ?
N3' C3' C3A' 117.13(16) . . ?
N3' C3' C31' 109.70(15) . . ?
C3A' C3' C31' 112.61(16) . . ?
N3' C3' C2' 107.80(15) . . ?
C3A' C3' C2' 101.12(15) . . ?
C31' C3' C2' 107.65(17) . . ?
C3' C31' H31D 109.5 . . ?
C3' C31' H31E 109.5 . . ?
H31D C31' H31E 109.5 . . ?
C3' C31' H31F 109.5 . . ?
H31D C31' H31F 109.5 . . ?
H31E C31' H31F 109.5 . . ?
C3' N3' P3' 122.99(12) . . ?
C3' N3' H3' 116.1(15) . . ?
P3' N3' H3' 118.1(15) . . ?
O3' P3' N3' 113.04(8) . . ?
O3' P3' C8' 112.55(9) . . ?
N3' P3' C8' 106.17(9) . . ?
O3' P3' C14' 112.96(8) . . ?
N3' P3' C14' 106.94(9) . . ?
C8' P3' C14' 104.54(9) . . ?
C13' C8' C9' 119.3(2) . . ?
C13' C8' P3' 121.06(15) . . ?
C9' C8' P3' 119.65(15) . . ?
C10' C9' C8' 120.1(2) . . ?
C10' C9' H9' 119.9 . . ?
C8' C9' H9' 119.9 . . ?
C11' C10' C9' 120.3(2) . . ?
C11' C10' H10' 119.9 . . ?
C9' C10' H10' 119.9 . . ?
C10' C11' C12' 119.7(2) . . ?
C10' C11' H11' 120.2 . . ?
C12' C11' H11' 120.2 . . ?
C11' C12' C13' 120.4(2) . . ?
C11' C12' H12' 119.8 . . ?
C13' C12' H12' 119.8 . . ?
C8' C13' C12' 120.2(2) . . ?
C8' C13' H13' 119.9 . . ?
C12' C13' H13' 119.9 . . ?
C19' C14' C15' 119.45(18) . . ?
C19' C14' P3' 120.69(14) . . ?
C15' C14' P3' 119.60(16) . . ?
C16' C15' C14' 120.24(19) . . ?
C16' C15' H15' 119.9 . . ?
C14' C15' H15' 119.9 . . ?
C17' C16' C15' 119.90(18) . . ?
C17' C16' H16' 120.1 . . ?
C15' C16' H16' 120.1 . . ?
C16' C17' C18' 120.15(18) . . ?
C16' C17' H17' 119.9 . . ?
C18' C17' H17' 119.9 . . ?
C17' C18' C19' 120.2(2) . . ?
C17' C18' H18' 119.9 . . ?
C19' C18' H18' 119.9 . . ?
C14' C19' C18' 120.08(18) . . ?
C14' C19' H19' 120.0 . . ?
C18' C19' H19' 120.0 . . ?
C7A' C3A' C4' 118.88(17) . . ?
C7A' C3A' C3' 106.96(17) . . ?
C4' C3A' C3' 133.95(17) . . ?
C5' C4' C3A' 115.78(17) . . ?
C5' C4' C41' 116.52(19) . . ?
C3A' C4' C41' 127.63(18) . . ?
C42' C41' C4' 129.1(2) . . ?
C42' C41' H41' 115.5 . . ?
C4' C41' H41' 115.5 . . ?
C41' C42' C43' 123.4(2) . . ?
C41' C42' H42' 118.3 . . ?
C43' C42' H42' 118.3 . . ?
C42' C43' H43D 109.5 . . ?
C42' C43' H43E 109.5 . . ?
H43D C43' H43E 109.5 . . ?
C42' C43' H43F 109.5 . . ?
H43D C43' H43F 109.5 . . ?
H43E C43' H43F 109.5 . . ?
O5' C5' C6' 117.86(18) . . ?
O5' C5' C4' 119.21(18) . . ?
C6' C5' C4' 122.91(19) . . ?
C5' O5' H5' 111(2) . . ?
C7' C6' O6' 124.95(18) . . ?
C7' C6' C5' 121.30(18) . . ?
O6' C6' C5' 113.74(18) . . ?
C6' O6' C61' 116.94(17) . . ?
O6' C61' H61D 109.5 . . ?
O6' C61' H61E 109.5 . . ?
H61D C61' H61E 109.5 . . ?
O6' C61' H61F 109.5 . . ?
H61D C61' H61F 109.5 . . ?
H61E C61' H61F 109.5 . . ?
C6' C7' C7A' 114.95(17) . . ?
C6' C7' H7' 122.5 . . ?
C7A' C7' H7' 122.5 . . ?
C7' C7A' C3A' 126.10(19) . . ?
C7' C7A' O1' 120.36(17) . . ?
C3A' C7A' O1' 113.54(16) . . ?

loop_
_geom_bond_atom_site_label_1
_geom_bond_atom_site_label_2
_geom_bond_distance
_geom_bond_site_symmetry_2
_geom_bond_publ_flag
O1 C2 1.370(2) . ?
O1 C7A 1.399(2) . ?
C2 O2 1.196(2) . ?
C2 C3 1.544(3) . ?
C3 N3 1.454(3) . ?
C3 C3A 1.516(3) . ?
C3 C31 1.527(3) . ?
C31 H31A 0.9800 . ?
C31 H31B 0.9800 . ?
C31 H31C 0.9800 . ?
N3 P3 1.6421(17) . ?
N3 H3 0.853(15) . ?
P3 O3 1.4828(13) . ?
P3 C8 1.7983(19) . ?
P3 C14 1.801(2) . ?
C8 C13 1.389(3) . ?
C8 C9 1.399(3) . ?
C9 C10 1.384(3) . ?
C9 H9 0.9500 . ?
C10 C11 1.385(3) . ?
C10 H10 0.9500 . ?
C11 C12 1.378(3) . ?
C11 H11 0.9500 . ?
C12 C13 1.391(3) . ?
C12 H12 0.9500 . ?
C13 H13 0.9500 . ?
C14 C15 1.392(3) . ?
C14 C19 1.398(3) . ?
C15 C16 1.388(3) . ?
C15 H15 0.9500 . ?
C16 C17 1.379(3) . ?
C16 H16 0.9500 . ?
C17 C18 1.384(3) . ?
C17 H17 0.9500 . ?
C18 C19 1.388(3) . ?
C18 H18 0.9500 . ?
C19 H19 0.9500 . ?
C3A C7A 1.372(3) . ?
C3A C4 1.406(3) . ?
C4 C5 1.402(3) . ?
C4 C41 1.466(3) . ?
C41 C42 1.329(3) . ?
C41 H41 0.9500 . ?
C42 C43 1.499(3) . ?
C42 H42 0.9500 . ?
C43 H43A 0.9800 . ?
C43 H43B 0.9800 . ?
C43 H43C 0.9800 . ?
C5 O5 1.366(2) . ?
C5 C6 1.404(3) . ?
O5 H5 0.829(17) . ?
C6 O6 1.378(2) . ?
C6 C7 1.385(3) . ?
O6 C61 1.425(2) . ?
C61 H61A 0.9800 . ?
C61 H61B 0.9800 . ?
C61 H61C 0.9800 . ?
C7 C7A 1.376(3) . ?
C7 H7 0.9500 . ?
O1' C2' 1.362(2) . ?
O1' C7A' 1.395(2) . ?
C2' O2' 1.190(3) . ?
C2' C3' 1.542(3) . ?
C3' N3' 1.465(2) . ?
C3' C3A' 1.519(3) . ?
C3' C31' 1.530(3) . ?
C31' H31D 0.9800 . ?
C31' H31E 0.9800 . ?
C31' H31F 0.9800 . ?
N3' P3' 1.6468(16) . ?
N3' H3' 0.855(15) . ?
P3' O3' 1.4845(13) . ?
P3' C8' 1.800(2) . ?
P3' C14' 1.8034(19) . ?
C8' C13' 1.384(3) . ?
C8' C9' 1.396(3) . ?
C9' C10' 1.384(3) . ?
C9' H9' 0.9500 . ?
C10' C11' 1.379(3) . ?
C10' H10' 0.9500 . ?
C11' C12' 1.383(3) . ?
C11' H11' 0.9500 . ?
C12' C13' 1.385(3) . ?
C12' H12' 0.9500 . ?
C13' H13' 0.9500 . ?
C14' C19' 1.387(3) . ?
C14' C15' 1.395(3) . ?
C15' C16' 1.390(3) . ?
C15' H15' 0.9500 . ?
C16' C17' 1.382(3) . ?
C16' H16' 0.9500 . ?
C17' C18' 1.385(3) . ?
C17' H17' 0.9500 . ?
C18' C19' 1.391(3) . ?
C18' H18' 0.9500 . ?
C19' H19' 0.9500 . ?
C3A' C7A' 1.378(3) . ?
C3A' C4' 1.408(3) . ?
C4' C5' 1.399(3) . ?
C4' C41' 1.475(3) . ?
C41' C42' 1.294(3) . ?
C41' H41' 0.9500 . ?
C42' C43' 1.503(3) . ?
C42' H42' 0.9500 . ?
C43' H43D 0.9800 . ?
C43' H43E 0.9800 . ?
C43' H43F 0.9800 . ?
C5' O5' 1.381(2) . ?
C5' C6' 1.397(3) . ?
O5' H5' 0.836(17) . ?
C6' C7' 1.375(3) . ?
C6' O6' 1.376(2) . ?
O6' C61' 1.429(3) . ?
C61' H61D 0.9800 . ?
C61' H61E 0.9800 . ?
C61' H61F 0.9800 . ?
C7' C7A' 1.376(3) . ?
C7' H7' 0.9500 . ?

loop_
_geom_hbond_atom_site_label_D
_geom_hbond_atom_site_label_H
_geom_hbond_atom_site_label_A
_geom_hbond_distance_DH
_geom_hbond_distance_HA
_geom_hbond_distance_DA
_geom_hbond_angle_DHA
_geom_hbond_site_symmetry_A
N3 H3 O3' 0.853(15) 2.078(17) 2.909(2) 164(2) 1_455
O5 H5 O6 0.829(17) 2.12(3) 2.620(2) 119(2) .
O5 H5 O5' 0.829(17) 2.63(2) 3.210(2) 128(2) 1_565
N3' H3' O3 0.855(15) 1.984(16) 2.837(2) 175(2) .
O5' H5' O6' 0.836(17) 2.12(3) 2.597(2) 116(2) .
C7' H7' O1' 0.95 2.58 3.450(2) 151.6 2_765
C31 H31A O1' 0.98 2.26 3.229(3) 168.5 1_455
C31' H31F O1 0.98 2.51 3.480(3) 170.8 .
C41' H41' O5' 0.95 2.34 2.736(3) 104.1 .
C42 H42 O5 0.95 2.24 2.870(3) 123.3 .
C42' H42' N3' 0.95 2.45 3.317(3) 150.9 .
C43 H43B O6' 0.98 2.57 3.545(3) 173.0 1_465
C61' H61D O2' 0.98 2.40 3.212(3) 140.1 2_765

loop_
_geom_torsion_atom_site_label_1
_geom_torsion_atom_site_label_2
_geom_torsion_atom_site_label_3
_geom_torsion_atom_site_label_4
_geom_torsion
_geom_torsion_site_symmetry_1
_geom_torsion_site_symmetry_2
_geom_torsion_site_symmetry_3
_geom_torsion_site_symmetry_4
_geom_torsion_publ_flag
C7A O1 C2 O2 -175.06(19) . . . . ?
C7A O1 C2 C3 5.8(2) . . . . ?
O2 C2 C3 N3 50.0(3) . . . . ?
O1 C2 C3 N3 -130.89(16) . . . . ?
O2 C2 C3 C3A 174.5(2) . . . . ?
O1 C2 C3 C3A -6.4(2) . . . . ?
O2 C2 C3 C31 -68.8(3) . . . . ?
O1 C2 C3 C31 110.34(18) . . . . ?
C3A C3 N3 P3 -43.9(2) . . . . ?
C31 C3 N3 P3 -172.77(13) . . . . ?
C2 C3 N3 P3 70.06(18) . . . . ?
C3 N3 P3 O3 -21.64(17) . . . . ?
C3 N3 P3 C8 101.87(16) . . . . ?
C3 N3 P3 C14 -145.46(15) . . . . ?
O3 P3 C8 C13 -5.3(2) . . . . ?
N3 P3 C8 C13 -128.94(17) . . . . ?
C14 P3 C8 C13 118.05(18) . . . . ?
O3 P3 C8 C9 171.20(16) . . . . ?
N3 P3 C8 C9 47.55(19) . . . . ?
C14 P3 C8 C9 -65.46(18) . . . . ?
C13 C8 C9 C10 -0.1(3) . . . . ?
P3 C8 C9 C10 -176.59(17) . . . . ?
C8 C9 C10 C11 0.7(3) . . . . ?
C9 C10 C11 C12 -0.5(3) . . . . ?
C10 C11 C12 C13 -0.2(4) . . . . ?
C9 C8 C13 C12 -0.7(3) . . . . ?
P3 C8 C13 C12 175.83(18) . . . . ?
C11 C12 C13 C8 0.8(3) . . . . ?
O3 P3 C14 C15 88.83(16) . . . . ?
N3 P3 C14 C15 -147.96(15) . . . . ?
C8 P3 C14 C15 -33.74(17) . . . . ?
O3 P3 C14 C19 -85.38(17) . . . . ?
N3 P3 C14 C19 37.83(18) . . . . ?
C8 P3 C14 C19 152.05(16) . . . . ?
C19 C14 C15 C16 -0.2(3) . . . . ?
P3 C14 C15 C16 -174.59(14) . . . . ?
C14 C15 C16 C17 0.1(3) . . . . ?
C15 C16 C17 C18 0.0(3) . . . . ?
C16 C17 C18 C19 0.0(3) . . . . ?
C17 C18 C19 C14 -0.1(3) . . . . ?
C15 C14 C19 C18 0.3(3) . . . . ?
P3 C14 C19 C18 174.51(15) . . . . ?
N3 C3 C3A C7A 123.32(18) . . . . ?
C31 C3 C3A C7A -108.71(19) . . . . ?
C2 C3 C3A C7A 4.6(2) . . . . ?
N3 C3 C3A C4 -61.5(3) . . . . ?
C31 C3 C3A C4 66.5(3) . . . . ?
C2 C3 C3A C4 179.8(2) . . . . ?
C7A C3A C4 C5 -2.8(3) . . . . ?
C3 C3A C4 C5 -177.4(2) . . . . ?
C7A C3A C4 C41 177.87(18) . . . . ?
C3 C3A C4 C41 3.2(3) . . . . ?
C5 C4 C41 C42 5.5(4) . . . . ?
C3A C4 C41 C42 -175.2(2) . . . . ?
C4 C41 C42 C43 179.8(2) . . . . ?
C3A C4 C5 O5 -178.82(18) . . . . ?
C41 C4 C5 O5 0.5(3) . . . . ?
C3A C4 C5 C6 0.5(3) . . . . ?
C41 C4 C5 C6 179.80(19) . . . . ?
O5 C5 C6 O6 2.4(3) . . . . ?
C4 C5 C6 O6 -176.91(18) . . . . ?
O5 C5 C6 C7 -179.01(19) . . . . ?
C4 C5 C6 C7 1.7(3) . . . . ?
C7 C6 O6 C61 -7.7(3) . . . . ?
C5 C6 O6 C61 170.91(18) . . . . ?
O6 C6 C7 C7A 176.99(19) . . . . ?
C5 C6 C7 C7A -1.5(3) . . . . ?
C4 C3A C7A C7 3.2(3) . . . . ?
C3 C3A C7A C7 179.00(19) . . . . ?
C4 C3A C7A O1 -177.45(17) . . . . ?
C3 C3A C7A O1 -1.6(2) . . . . ?
C6 C7 C7A C3A -0.9(3) . . . . ?
C6 C7 C7A O1 179.71(18) . . . . ?
C2 O1 C7A C3A -2.7(2) . . . . ?
C2 O1 C7A C7 176.74(19) . . . . ?
C7A' O1' C2' O2' 176.12(19) . . . . ?
C7A' O1' C2' C3' -3.61(19) . . . . ?
O2' C2' C3' N3' -51.7(3) . . . . ?
O1' C2' C3' N3' 127.99(16) . . . . ?
O2' C2' C3' C3A' -175.2(2) . . . . ?
O1' C2' C3' C3A' 4.54(19) . . . . ?
O2' C2' C3' C31' 66.5(3) . . . . ?
O1' C2' C3' C31' -113.74(17) . . . . ?
C3A' C3' N3' P3' 47.2(2) . . . . ?
C31' C3' N3' P3' 177.17(15) . . . . ?
C2' C3' N3' P3' -65.9(2) . . . . ?
C3' N3' P3' O3' 10.26(19) . . . . ?
C3' N3' P3' C8' -113.61(16) . . . . ?
C3' N3' P3' C14' 135.19(16) . . . . ?
O3' P3' C8' C13' 4.15(18) . . . . ?
N3' P3' C8' C13' 128.32(15) . . . . ?
C14' P3' C8' C13' -118.81(16) . . . . ?
O3' P3' C8' C9' -174.44(14) . . . . ?
N3' P3' C8' C9' -50.27(16) . . . . ?
C14' P3' C8' C9' 62.60(16) . . . . ?
C13' C8' C9' C10' 0.8(3) . . . . ?
P3' C8' C9' C10' 179.40(15) . . . . ?
C8' C9' C10' C11' -0.8(3) . . . . ?
C9' C10' C11' C12' 0.2(3) . . . . ?
C10' C11' C12' C13' 0.4(3) . . . . ?
C9' C8' C13' C12' -0.2(3) . . . . ?
P3' C8' C13' C12' -178.75(15) . . . . ?
C11' C12' C13' C8' -0.4(3) . . . . ?
O3' P3' C14' C19' 82.55(17) . . . . ?
N3' P3' C14' C19' -42.44(18) . . . . ?
C8' P3' C14' C19' -154.75(15) . . . . ?
O3' P3' C14' C15' -91.56(17) . . . . ?
N3' P3' C14' C15' 143.46(15) . . . . ?
C8' P3' C14' C15' 31.14(17) . . . . ?
C19' C14' C15' C16' 0.3(3) . . . . ?
P3' C14' C15' C16' 174.49(15) . . . . ?
C14' C15' C16' C17' -0.2(3) . . . . ?
C15' C16' C17' C18' -0.1(3) . . . . ?
C16' C17' C18' C19' 0.2(3) . . . . ?
C15' C14' C19' C18' -0.1(3) . . . . ?
P3' C14' C19' C18' -174.23(15) . . . . ?
C17' C18' C19' C14' -0.2(3) . . . . ?
N3' C3' C3A' C7A' -120.53(18) . . . . ?
C31' C3' C3A' C7A' 110.88(18) . . . . ?
C2' C3' C3A' C7A' -3.73(18) . . . . ?
N3' C3' C3A' C4' 65.0(3) . . . . ?
C31' C3' C3A' C4' -63.6(3) . . . . ?
C2' C3' C3A' C4' -178.25(19) . . . . ?
C7A' C3A' C4' C5' 2.5(2) . . . . ?
C3' C3A' C4' C5' 176.50(18) . . . . ?
C7A' C3A' C4' C41' -174.30(18) . . . . ?
C3' C3A' C4' C41' -0.3(3) . . . . ?
C5' C4' C41' C42' 167.7(2) . . . . ?
C3A' C4' C41' C42' -15.5(4) . . . . ?
C4' C41' C42' C43' 176.7(2) . . . . ?
C3A' C4' C5' O5' 178.22(16) . . . . ?
C41' C4' C5' O5' -4.6(3) . . . . ?
C3A' C4' C5' C6' -0.5(3) . . . . ?
C41' C4' C5' C6' 176.66(18) . . . . ?
O5' C5' C6' C7' 179.86(17) . . . . ?
C4' C5' C6' C7' -1.4(3) . . . . ?
O5' C5' C6' O6' -0.6(2) . . . . ?
C4' C5' C6' O6' 178.17(17) . . . . ?
C7' C6' O6' C61' 8.0(3) . . . . ?
C5' C6' O6' C61' -171.60(19) . . . . ?
O6' C6' C7' C7A' -178.36(17) . . . . ?
C5' C6' C7' C7A' 1.2(3) . . . . ?
C6' C7' C7A' C3A' 1.0(3) . . . . ?
C6' C7' C7A' O1' -179.41(16) . . . . ?
C4' C3A' C7A' C7' -2.9(3) . . . . ?
C3' C3A' C7A' C7' -178.42(17) . . . . ?
C4' C3A' C7A' O1' 177.46(15) . . . . ?
C3' C3A' C7A' O1' 2.0(2) . . . . ?
C2' O1' C7A' C7' -178.59(16) . . . . ?
C2' O1' C7A' C3A' 1.1(2) . . . . ?
